data_4109115
loop_
_publ_author_name
'Kil Sik Min'
'Antonio G. DiPasquale'
'James A. Golen'
'Arnold L. Rheingold'
'Joel S. Miller'

_publ_section_title
;
 Synthesis, Structure, and Magnetic Properties of Valence Ambiguous
 Dinuclear Antiferromagnetically Coupled Cobalt and Ferromagnetically
 Coupled Iron Complexes Containing the Chloranilate(2-) and the
 Significantly Stronger Coupling Chloranilate(.3-) Radical Trianion
;
_journal_name_full 'Journal of the American Chemical Society'
_journal_page_first 2360
_journal_page_last 2368
_journal_paper_doi 10.1021/ja067208q
_journal_volume 129
_journal_year 2007
_chemical_formula_moiety 'C42 H36 Cl2 Co2 N8 O4,3(B F4),4(C2 H3 N)'
_chemical_formula_sum 'C50 H48 B3 Cl2 Co2 F12 N12 O4'
_chemical_formula_weight 1330.19
_chemical_name_systematic
; 
 ? 
;
_space_group_IT_number 15
_symmetry_cell_setting monoclinic
_symmetry_space_group_name_Hall '-C 2yc'
_symmetry_space_group_name_H-M 'C 1 2/c 1'
_atom_sites_solution_hydrogens geom
_atom_sites_solution_primary direct
_atom_sites_solution_secondary difmap
_audit_creation_method SHELXL-97
_cell_angle_alpha 90.00
_cell_angle_beta 116.9883(12)
_cell_angle_gamma 90.00
_cell_formula_units_Z 4
_cell_length_a 24.3216(6)
_cell_length_b 15.5835(4)
_cell_length_c 16.6696(3)
_cell_measurement_reflns_used 32821
_cell_measurement_temperature 150(1)
_cell_measurement_theta_max 27.485
_cell_measurement_theta_min 1.018
_cell_volume 5630.0(2)
_computing_cell_refinement DENZO-SMN
_computing_data_collection 'Nonius COLLECT'
_computing_data_reduction DENZO-SMN
_computing_molecular_graphics 'WinGX, Ortep3'
_computing_structure_refinement 'SHELXL-97 (Sheldrick, 1997)'
_computing_structure_solution SIR97
_diffrn_ambient_temperature 150(1)
_diffrn_measured_fraction_theta_full 0.996
_diffrn_measured_fraction_theta_max 0.996
_diffrn_measurement_device_type 'Nonius KappaCCD Diffractometer'
_diffrn_measurement_method 'Phi and Omega scan'
_diffrn_radiation_monochromator graphite
_diffrn_radiation_source 'fine-focus sealed tube'
_diffrn_radiation_type MoK\a
_diffrn_radiation_wavelength 0.71073
_diffrn_reflns_av_R_equivalents 0.0298
_diffrn_reflns_av_sigmaI/netI 0.0486
_diffrn_reflns_limit_h_max 31
_diffrn_reflns_limit_h_min -31
_diffrn_reflns_limit_k_max 20
_diffrn_reflns_limit_k_min -18
_diffrn_reflns_limit_l_max 21
_diffrn_reflns_limit_l_min -21
_diffrn_reflns_number 11636
_diffrn_reflns_theta_full 27.50
_diffrn_reflns_theta_max 27.50
_diffrn_reflns_theta_min 2.74
_exptl_absorpt_coefficient_mu 0.780
_exptl_absorpt_correction_T_max 0.8595
_exptl_absorpt_correction_T_min 0.7828
_exptl_absorpt_correction_type multi-scan
_exptl_absorpt_process_details 'DENZO-SMN (Otwinowski & Minor, 1997)'
_exptl_crystal_colour 'Dark Red'
_exptl_crystal_density_diffrn 1.569
_exptl_crystal_description prism
_exptl_crystal_F_000 2700
_exptl_crystal_size_max 0.33
_exptl_crystal_size_mid 0.25
_exptl_crystal_size_min 0.20
_refine_diff_density_max 0.702
_refine_diff_density_min -0.638
_refine_diff_density_rms 0.071
_refine_ls_extinction_method none
_refine_ls_goodness_of_fit_ref 1.050
_refine_ls_hydrogen_treatment mixed
_refine_ls_matrix_type full
_refine_ls_number_parameters 458
_refine_ls_number_reflns 6451
_refine_ls_number_restraints 0
_refine_ls_restrained_S_all 1.050
_refine_ls_R_factor_all 0.0693
_refine_ls_R_factor_gt 0.0436
_refine_ls_shift/su_max 0.000
_refine_ls_shift/su_mean 0.000
_refine_ls_structure_factor_coef Fsqd
_refine_ls_weighting_details 'calc w=1/[\s^2^(Fo^2^)+(0.0398P)^2^+10.1275P] where P=(Fo^2^+2Fc^2^)/3'
_refine_ls_weighting_scheme calc
_refine_ls_wR_factor_gt 0.0946
_refine_ls_wR_factor_ref 0.1060
_reflns_number_gt 4854
_reflns_number_total 6451
_reflns_threshold_expression >2sigma(I)
_cod_data_source_file ja067208qsi20061008_025122.cif
_cod_data_source_block jsm058
_cod_database_code 4109115

loop_
_symmetry_equiv_pos_as_xyz
'x, y, z'
'-x, y, -z+1/2'
'x+1/2, y+1/2, z'
'-x+1/2, y+1/2, -z+1/2'
'-x, -y, -z'
'x, -y, z-1/2'
'-x+1/2, -y+1/2, -z'
'x+1/2, -y+1/2, z-1/2'

loop_
_atom_site_label
_atom_site_type_symbol
_atom_site_fract_x
_atom_site_fract_y
_atom_site_fract_z
_atom_site_U_iso_or_equiv
_atom_site_adp_type
_atom_site_occupancy
_atom_site_symmetry_multiplicity
_atom_site_calc_flag
_atom_site_refinement_flags
Co1 Co 0.195965(15) 0.09522(2) 0.12021(2) 0.02118(10) Uani 1 1 d .
Cl1 Cl 0.38040(3) 0.25481(4) 0.16894(4) 0.02757(15) Uani 1 1 d .
F1 F 0.09579(9) 0.34902(11) 0.55626(13) 0.0506(5) Uani 1 1 d .
F2 F 0.16711(9) 0.24305(14) 0.59037(13) 0.0618(6) Uani 1 1 d .
F3 F 0.10803(11) 0.28257(14) 0.44476(13) 0.0648(6) Uani 1 1 d .
F4 F 0.06582(9) 0.21003(11) 0.52033(13) 0.0518(5) Uani 1 1 d .
F5 F -0.00351(10) 0.06301(16) 0.81530(13) 0.0695(6) Uani 1 1 d .
F6 F 0.05257(15) -0.0352(2) 0.78998(15) 0.1249(14) Uani 1 1 d .
O1 O 0.26698(8) 0.16280(11) 0.15064(10) 0.0235(4) Uani 1 1 d .
O2 O 0.34111(7) 0.34247(11) -0.01072(10) 0.0235(4) Uani 1 1 d .
N1 N 0.23346(9) 0.02875(13) 0.22713(13) 0.0232(4) Uani 1 1 d .
N2 N 0.15936(10) 0.16987(13) 0.17419(13) 0.0251(5) Uani 1 1 d .
N3 N 0.22021(10) 0.00986(14) 0.05972(13) 0.0248(4) Uani 1 1 d .
N4 N 0.12266(9) 0.02610(14) 0.08525(13) 0.0242(4) Uani 1 1 d .
N5 N 0.41969(14) 0.1666(2) -0.0195(2) 0.0615(8) Uani 1 1 d .
N6 N 0.08133(19) 0.4998(3) 0.2740(3) 0.1060(15) Uani 1 1 d .
B1 B 0.10950(16) 0.2717(2) 0.5283(2) 0.0370(7) Uani 1 1 d .
B2 B 0.0000 0.0125(4) 0.7500 0.0429(12) Uani 1 2 d S
C1 C 0.29227(12) 0.03771(17) 0.29142(16) 0.0259(5) Uani 1 1 d .
C2 C 0.31762(13) -0.01953(18) 0.36164(18) 0.0310(6) Uani 1 1 d .
C3 C 0.28238(15) -0.08714(19) 0.36620(19) 0.0392(7) Uani 1 1 d .
C4 C 0.22194(14) -0.09517(19) 0.30067(19) 0.0355(6) Uani 1 1 d .
C5 C 0.19832(12) -0.03602(16) 0.23147(16) 0.0252(5) Uani 1 1 d .
C6 C 0.13361(13) -0.03946(19) 0.15815(18) 0.0302(6) Uani 1 1 d .
C7 C 0.07221(12) 0.08714(19) 0.07425(18) 0.0299(6) Uani 1 1 d .
C8 C 0.09869(12) 0.15412(17) 0.14610(16) 0.0284(6) Uani 1 1 d .
C9 C 0.06558(15) 0.1989(2) 0.1816(2) 0.0365(7) Uani 1 1 d .
C10 C 0.09558(16) 0.2612(2) 0.2465(2) 0.0428(8) Uani 1 1 d .
C11 C 0.15718(16) 0.2765(2) 0.2737(2) 0.0417(7) Uani 1 1 d .
C12 C 0.18871(14) 0.22990(18) 0.23732(17) 0.0314(6) Uani 1 1 d .
C13 C 0.11165(13) -0.01591(19) -0.00193(17) 0.0293(6) Uani 1 1 d .
C14 C 0.17275(12) -0.03976(17) 0.00356(16) 0.0279(6) Uani 1 1 d .
C15 C 0.18235(15) -0.1057(2) -0.04483(19) 0.0374(7) Uani 1 1 d .
C16 C 0.24148(16) -0.1209(2) -0.0330(2) 0.0414(7) Uani 1 1 d .
C17 C 0.28947(15) -0.0707(2) 0.02537(19) 0.0374(7) Uani 1 1 d .
C18 C 0.27780(12) -0.00538(18) 0.07117(17) 0.0295(6) Uani 1 1 d .
C19 C 0.26147(11) 0.20552(15) 0.07927(15) 0.0201(5) Uani 1 1 d .
C20 C 0.30928(10) 0.25111(15) 0.07580(14) 0.0198(5) Uani 1 1 d .
C21 C 0.29928(11) 0.29658(15) -0.00173(15) 0.0194(5) Uani 1 1 d .
C22 C 0.45661(14) 0.1878(2) 0.0485(2) 0.0441(7) Uani 1 1 d .
C23 C 0.50452(15) 0.2150(3) 0.1356(2) 0.0617(11) Uani 1 1 d .
H23A H 0.5450 0.2080 0.1371 0.093 Uiso 1 1 calc R
H23B H 0.5026 0.1799 0.1831 0.093 Uiso 1 1 calc R
H23C H 0.4983 0.2755 0.1455 0.093 Uiso 1 1 calc R
C24 C 0.0470(2) 0.4818(3) 0.2017(3) 0.0680(11) Uani 1 1 d .
C25 C 0.0038(2) 0.4577(4) 0.1134(3) 0.0962(17) Uani 1 1 d .
H25A H 0.0149 0.4012 0.0992 0.144 Uiso 1 1 calc R
H25B H 0.0042 0.5001 0.0703 0.144 Uiso 1 1 calc R
H25C H -0.0376 0.4549 0.1096 0.144 Uiso 1 1 calc R
H1 H 0.3138(12) 0.0810(18) 0.2870(17) 0.023(7) Uiso 1 1 d .
H2 H 0.3579(12) -0.0115(16) 0.4018(17) 0.020(6) Uiso 1 1 d .
H3 H 0.2994(15) -0.127(2) 0.412(2) 0.057(10) Uiso 1 1 d .
H4 H 0.1960(15) -0.141(2) 0.301(2) 0.052(10) Uiso 1 1 d .
H6A H 0.1067(13) -0.0246(19) 0.1814(19) 0.036(8) Uiso 1 1 d .
H6B H 0.1245(13) -0.093(2) 0.131(2) 0.037(8) Uiso 1 1 d .
H7A H 0.0393(13) 0.0579(18) 0.0764(18) 0.031(7) Uiso 1 1 d .
H7B H 0.0565(13) 0.1157(19) 0.015(2) 0.039(8) Uiso 1 1 d .
H9 H 0.0268(16) 0.185(2) 0.164(2) 0.050(10) Uiso 1 1 d .
H10 H 0.0739(16) 0.292(2) 0.273(2) 0.055(10) Uiso 1 1 d .
H11 H 0.1788(15) 0.317(2) 0.317(2) 0.049(10) Uiso 1 1 d .
H12 H 0.2299(12) 0.2349(16) 0.2542(16) 0.016(6) Uiso 1 1 d .
H13A H 0.0853(13) -0.0645(19) -0.0125(18) 0.030(7) Uiso 1 1 d .
H13B H 0.0916(13) 0.027(2) -0.050(2) 0.038(8) Uiso 1 1 d .
H15 H 0.1490(14) -0.137(2) -0.083(2) 0.038(8) Uiso 1 1 d .
H16 H 0.2490(14) -0.166(2) -0.062(2) 0.043(9) Uiso 1 1 d .
H17 H 0.3272(14) -0.0792(19) 0.0384(19) 0.032(8) Uiso 1 1 d .
H18 H 0.3103(12) 0.0306(17) 0.1129(17) 0.023(7) Uiso 1 1 d .

loop_
_atom_site_aniso_label
_atom_site_aniso_U_11
_atom_site_aniso_U_22
_atom_site_aniso_U_33
_atom_site_aniso_U_23
_atom_site_aniso_U_13
_atom_site_aniso_U_12
Co1 0.02457(18) 0.02342(18) 0.01544(15) 0.00180(13) 0.00898(13) -0.00378(14)
Cl1 0.0210(3) 0.0392(4) 0.0172(3) 0.0023(2) 0.0041(2) -0.0010(3)
F1 0.0657(13) 0.0362(10) 0.0583(11) -0.0090(9) 0.0354(10) -0.0098(9)
F2 0.0466(12) 0.0779(15) 0.0523(12) 0.0019(11) 0.0148(10) 0.0061(11)
F3 0.1002(17) 0.0606(14) 0.0477(11) 0.0064(10) 0.0460(12) 0.0067(12)
F4 0.0551(12) 0.0316(10) 0.0658(12) 0.0007(9) 0.0250(10) -0.0065(8)
F5 0.0574(13) 0.1045(18) 0.0477(11) -0.0115(12) 0.0247(10) 0.0216(12)
F6 0.159(3) 0.129(2) 0.0435(13) -0.0113(14) 0.0078(15) 0.101(2)
O1 0.0265(9) 0.0271(9) 0.0144(7) 0.0039(7) 0.0071(7) -0.0054(7)
O2 0.0235(9) 0.0276(9) 0.0191(8) 0.0027(7) 0.0093(7) -0.0047(7)
N1 0.0291(11) 0.0231(11) 0.0190(9) 0.0005(8) 0.0122(9) -0.0024(9)
N2 0.0338(12) 0.0236(11) 0.0177(9) 0.0039(8) 0.0115(9) -0.0006(9)
N3 0.0305(11) 0.0260(12) 0.0189(10) 0.0027(8) 0.0119(9) -0.0010(9)
N4 0.0269(11) 0.0265(11) 0.0195(10) 0.0007(8) 0.0109(9) -0.0053(9)
N5 0.0510(18) 0.068(2) 0.0516(18) -0.0175(16) 0.0115(15) -0.0046(16)
N6 0.055(2) 0.128(4) 0.106(3) -0.006(3) 0.011(2) -0.016(2)
B1 0.0444(19) 0.0341(18) 0.0353(17) 0.0000(14) 0.0205(15) -0.0029(15)
B2 0.050(3) 0.051(3) 0.023(2) 0.000 0.013(2) 0.000
C1 0.0321(14) 0.0261(14) 0.0206(12) 0.0025(10) 0.0129(11) -0.0029(11)
C2 0.0319(15) 0.0314(15) 0.0261(13) 0.0043(11) 0.0100(12) 0.0017(12)
C3 0.0503(18) 0.0317(16) 0.0310(14) 0.0134(13) 0.0143(13) 0.0016(14)
C4 0.0425(16) 0.0277(15) 0.0338(14) 0.0094(12) 0.0150(13) -0.0070(13)
C5 0.0346(14) 0.0232(13) 0.0215(11) 0.0000(10) 0.0159(11) -0.0027(11)
C6 0.0358(15) 0.0299(15) 0.0256(13) 0.0046(11) 0.0145(12) -0.0065(12)
C7 0.0231(13) 0.0361(16) 0.0292(13) 0.0007(12) 0.0107(11) -0.0038(12)
C8 0.0334(14) 0.0313(14) 0.0230(12) 0.0044(11) 0.0151(11) 0.0004(11)
C9 0.0401(17) 0.0413(18) 0.0345(15) 0.0075(13) 0.0226(14) 0.0067(14)
C10 0.060(2) 0.0437(19) 0.0351(15) 0.0028(13) 0.0307(16) 0.0116(16)
C11 0.063(2) 0.0337(17) 0.0284(14) -0.0021(13) 0.0206(15) 0.0057(15)
C12 0.0412(17) 0.0285(15) 0.0215(12) 0.0011(11) 0.0115(12) -0.0011(12)
C13 0.0329(14) 0.0326(15) 0.0220(12) -0.0061(11) 0.0121(11) -0.0114(12)
C14 0.0369(15) 0.0277(14) 0.0204(12) -0.0001(10) 0.0141(11) -0.0049(11)
C15 0.0504(18) 0.0362(17) 0.0272(14) -0.0068(12) 0.0190(13) -0.0068(14)
C16 0.060(2) 0.0357(17) 0.0343(15) -0.0046(13) 0.0266(15) 0.0029(15)
C17 0.0405(18) 0.0431(18) 0.0329(15) 0.0065(13) 0.0204(14) 0.0109(14)
C18 0.0305(14) 0.0328(15) 0.0250(13) 0.0066(11) 0.0125(12) 0.0013(12)
C19 0.0260(12) 0.0182(12) 0.0151(10) 0.0002(9) 0.0086(9) 0.0008(10)
C20 0.0193(11) 0.0236(12) 0.0135(10) -0.0014(9) 0.0049(9) -0.0007(10)
C21 0.0228(12) 0.0188(12) 0.0178(11) -0.0027(9) 0.0104(9) -0.0018(9)
C22 0.0374(17) 0.054(2) 0.0383(17) -0.0035(15) 0.0152(14) 0.0015(15)
C23 0.0341(17) 0.116(4) 0.0343(17) -0.0205(19) 0.0146(14) -0.0045(19)
C24 0.057(3) 0.076(3) 0.073(3) 0.007(2) 0.032(2) 0.004(2)
C25 0.108(4) 0.120(4) 0.049(2) -0.009(3) 0.025(3) 0.031(3)

loop_
_atom_type_symbol
_atom_type_description
_atom_type_scat_dispersion_real
_atom_type_scat_dispersion_imag
_atom_type_scat_source
C C 0.0033 0.0016 'International Tables Vol C Tables 4.2.6.8 and 6.1.1.4'
H H 0.0000 0.0000 'International Tables Vol C Tables 4.2.6.8 and 6.1.1.4'
B B 0.0013 0.0007 'International Tables Vol C Tables 4.2.6.8 and 6.1.1.4'
N N 0.0061 0.0033 'International Tables Vol C Tables 4.2.6.8 and 6.1.1.4'
O O 0.0106 0.0060 'International Tables Vol C Tables 4.2.6.8 and 6.1.1.4'
F F 0.0171 0.0103 'International Tables Vol C Tables 4.2.6.8 and 6.1.1.4'
Cl Cl 0.1484 0.1585 'International Tables Vol C Tables 4.2.6.8 and 6.1.1.4'
Co Co 0.3494 0.9721 'International Tables Vol C Tables 4.2.6.8 and 6.1.1.4'

loop_
_geom_angle_atom_site_label_1
_geom_angle_atom_site_label_2
_geom_angle_atom_site_label_3
_geom_angle
_geom_angle_site_symmetry_1
_geom_angle_site_symmetry_3
O1 Co1 O2 87.15(7) . 7
O1 Co1 N1 93.50(8) . .
O2 Co1 N1 177.56(8) 7 .
O1 Co1 N3 93.79(8) . .
O2 Co1 N3 88.54(8) 7 .
N1 Co1 N3 89.07(9) . .
O1 Co1 N2 95.66(8) . .
O2 Co1 N2 91.24(8) 7 .
N1 Co1 N2 91.04(8) . .
N3 Co1 N2 170.52(9) . .
O1 Co1 N4 178.27(7) . .
O2 Co1 N4 91.40(8) 7 .
N1 Co1 N4 87.90(9) . .
N3 Co1 N4 85.21(9) . .
N2 Co1 N4 85.32(9) . .
C19 O1 Co1 109.53(14) . .
C21 O2 Co1 109.62(14) . 7
C5 N1 C1 120.3(2) . .
C5 N1 Co1 114.42(16) . .
C1 N1 Co1 124.98(17) . .
C12 N2 C8 120.3(2) . .
C12 N2 Co1 126.43(19) . .
C8 N2 Co1 113.14(17) . .
C18 N3 C14 120.3(2) . .
C18 N3 Co1 126.62(18) . .
C14 N3 Co1 113.06(17) . .
C7 N4 C13 112.5(2) . .
C7 N4 C6 111.3(2) . .
C13 N4 C6 111.8(2) . .
C7 N4 Co1 105.99(16) . .
C13 N4 Co1 105.63(15) . .
C6 N4 Co1 109.36(15) . .
F2 B1 F1 110.2(3) . .
F2 B1 F3 110.2(3) . .
F1 B1 F3 109.4(3) . .
F2 B1 F4 108.5(3) . .
F1 B1 F4 110.0(3) . .
F3 B1 F4 108.5(3) . .
F6 B2 F6 113.9(5) . 2_556
F6 B2 F5 108.51(18) . 2_556
F6 B2 F5 107.82(13) 2_556 2_556
F6 B2 F5 107.82(13) . .
F6 B2 F5 108.50(18) 2_556 .
F5 B2 F5 110.3(4) 2_556 .
N1 C1 C2 120.9(2) . .
N1 C1 H1 118.1(17) . .
C2 C1 H1 121.1(18) . .
C1 C2 C3 119.5(3) . .
C1 C2 H2 117.0(16) . .
C3 C2 H2 123.5(16) . .
C2 C3 C4 119.3(3) . .
C2 C3 H3 120(2) . .
C4 C3 H3 121(2) . .
C5 C4 C3 119.3(3) . .
C5 C4 H4 118(2) . .
C3 C4 H4 122(2) . .
N1 C5 C4 120.8(2) . .
N1 C5 C6 116.3(2) . .
C4 C5 C6 123.0(2) . .
C5 C6 N4 111.6(2) . .
C5 C6 H6A 109.3(18) . .
N4 C6 H6A 105.4(18) . .
C5 C6 H6B 110.9(18) . .
N4 C6 H6B 107.9(18) . .
H6A C6 H6B 112(3) . .
C8 C7 N4 108.3(2) . .
C8 C7 H7A 111.9(17) . .
N4 C7 H7A 110.8(18) . .
C8 C7 H7B 108.5(18) . .
N4 C7 H7B 109.3(17) . .
H7A C7 H7B 108(2) . .
N2 C8 C9 121.0(3) . .
N2 C8 C7 114.2(2) . .
C9 C8 C7 124.8(3) . .
C8 C9 C10 118.9(3) . .
C8 C9 H9 119(2) . .
C10 C9 H9 122(2) . .
C11 C10 C9 119.1(3) . .
C11 C10 H10 121(2) . .
C9 C10 H10 120(2) . .
C10 C11 C12 120.2(3) . .
C10 C11 H11 122(2) . .
C12 C11 H11 118(2) . .
N2 C12 C11 120.4(3) . .
N2 C12 H12 114.7(16) . .
C11 C12 H12 124.8(16) . .
C14 C13 N4 108.3(2) . .
C14 C13 H13A 112.3(17) . .
N4 C13 H13A 109.5(17) . .
C14 C13 H13B 109.4(17) . .
N4 C13 H13B 107.3(18) . .
H13A C13 H13B 110(2) . .
N3 C14 C15 120.6(3) . .
N3 C14 C13 114.4(2) . .
C15 C14 C13 124.9(2) . .
C16 C15 C14 118.8(3) . .
C16 C15 H15 123.0(19) . .
C14 C15 H15 118(2) . .
C17 C16 C15 119.9(3) . .
C17 C16 H16 120(2) . .
C15 C16 H16 120(2) . .
C16 C17 C18 119.4(3) . .
C16 C17 H17 124(2) . .
C18 C17 H17 116(2) . .
N3 C18 C17 121.0(3) . .
N3 C18 H18 117.4(15) . .
C17 C18 H18 121.6(15) . .
O1 C19 C20 123.6(2) . .
O1 C19 C21 115.9(2) . 7
C20 C19 C21 120.5(2) . 7
C19 C20 C21 120.1(2) . .
C19 C20 Cl1 119.85(17) . .
C21 C20 Cl1 119.97(18) . .
O2 C21 C20 124.5(2) . .
O2 C21 C19 116.1(2) . 7
C20 C21 C19 119.4(2) . 7
N5 C22 C23 179.4(4) . .
C22 C23 H23A 109.5 . .
C22 C23 H23B 109.5 . .
H23A C23 H23B 109.5 . .
C22 C23 H23C 109.5 . .
H23A C23 H23C 109.5 . .
H23B C23 H23C 109.5 . .
N6 C24 C25 178.3(6) . .
C24 C25 H25A 109.5 . .
C24 C25 H25B 109.5 . .
H25A C25 H25B 109.5 . .
C24 C25 H25C 109.5 . .
H25A C25 H25C 109.5 . .
H25B C25 H25C 109.5 . .

loop_
_geom_bond_atom_site_label_1
_geom_bond_atom_site_label_2
_geom_bond_distance
_geom_bond_site_symmetry_2
Co1 O1 1.8854(16) .
Co1 O2 1.8957(16) 7
Co1 N1 1.899(2) .
Co1 N3 1.917(2) .
Co1 N2 1.919(2) .
Co1 N4 1.933(2) .
Cl1 C20 1.723(2) .
F1 B1 1.386(4) .
F2 B1 1.385(4) .
F3 B1 1.387(4) .
F4 B1 1.394(4) .
F5 B2 1.377(4) .
F6 B2 1.363(4) .
O1 C19 1.316(3) .
O2 C21 1.307(3) .
O2 Co1 1.8956(16) 7
N1 C5 1.345(3) .
N1 C1 1.350(3) .
N2 C12 1.345(3) .
N2 C8 1.353(3) .
N3 C18 1.346(3) .
N3 C14 1.351(3) .
N4 C7 1.497(3) .
N4 C13 1.503(3) .
N4 C6 1.516(3) .
N5 C22 1.131(4) .
N6 C24 1.147(6) .
B2 F6 1.363(4) 2_556
B2 F5 1.377(4) 2_556
C1 C2 1.375(4) .
C1 H1 0.88(3) .
C2 C3 1.382(4) .
C2 H2 0.91(3) .
C3 C4 1.383(4) .
C3 H3 0.92(4) .
C4 C5 1.382(4) .
C4 H4 0.95(3) .
C5 C6 1.493(4) .
C6 H6A 0.93(3) .
C6 H6B 0.93(3) .
C7 C8 1.496(4) .
C7 H7A 0.94(3) .
C7 H7B 0.99(3) .
C8 C9 1.384(4) .
C9 C10 1.390(5) .
C9 H9 0.88(3) .
C10 C11 1.375(5) .
C10 H10 0.95(3) .
C11 C12 1.381(4) .
C11 H11 0.92(3) .
C12 H12 0.91(2) .
C13 C14 1.494(4) .
C13 H13A 0.96(3) .
C13 H13B 0.98(3) .
C14 C15 1.390(4) .
C15 C16 1.380(4) .
C15 H15 0.91(3) .
C16 C17 1.375(5) .
C16 H16 0.92(3) .
C17 C18 1.377(4) .
C17 H17 0.85(3) .
C18 H18 0.96(3) .
C19 C20 1.386(3) .
C19 C21 1.456(3) 7
C20 C21 1.395(3) .
C21 C19 1.457(3) 7
C22 C23 1.452(4) .
C23 H23A 0.9800 .
C23 H23B 0.9800 .
C23 H23C 0.9800 .
C24 C25 1.418(6) .
C25 H25A 0.9800 .
C25 H25B 0.9800 .
C25 H25C 0.9800 .

loop_
_geom_torsion_atom_site_label_1
_geom_torsion_atom_site_label_2
_geom_torsion_atom_site_label_3
_geom_torsion_atom_site_label_4
_geom_torsion
_geom_torsion_site_symmetry_1
_geom_torsion_site_symmetry_4
O2 Co1 O1 C19 -11.69(15) 7 .
N1 Co1 O1 C19 165.95(15) . .
N3 Co1 O1 C19 76.65(16) . .
N2 Co1 O1 C19 -102.66(16) . .
N4 Co1 O1 C19 22(3) . .
O1 Co1 N1 C5 -175.47(17) . .
O2 Co1 N1 C5 -70(2) 7 .
N3 Co1 N1 C5 -81.72(18) . .
N2 Co1 N1 C5 88.80(18) . .
N4 Co1 N1 C5 3.51(18) . .
O1 Co1 N1 C1 -1.6(2) . .
O2 Co1 N1 C1 103.9(19) 7 .
N3 Co1 N1 C1 92.2(2) . .
N2 Co1 N1 C1 -97.3(2) . .
N4 Co1 N1 C1 177.4(2) . .
O1 Co1 N2 C12 -19.8(2) . .
O2 Co1 N2 C12 -107.0(2) 7 .
N1 Co1 N2 C12 73.8(2) . .
N3 Co1 N2 C12 164.4(4) . .
N4 Co1 N2 C12 161.7(2) . .
O1 Co1 N2 C8 163.65(16) . .
O2 Co1 N2 C8 76.39(17) 7 .
N1 Co1 N2 C8 -102.73(17) . .
N3 Co1 N2 C8 -12.2(6) . .
N4 Co1 N2 C8 -14.92(17) . .
O1 Co1 N3 C18 21.2(2) . .
O2 Co1 N3 C18 108.3(2) 7 .
N1 Co1 N3 C18 -72.2(2) . .
N2 Co1 N3 C18 -162.9(4) . .
N4 Co1 N3 C18 -160.2(2) . .
O1 Co1 N3 C14 -161.44(17) . .
O2 Co1 N3 C14 -74.39(17) 7 .
N1 Co1 N3 C14 105.12(17) . .
N2 Co1 N3 C14 14.4(6) . .
N4 Co1 N3 C14 17.15(17) . .
O1 Co1 N4 C7 -95(3) . .
O2 Co1 N4 C7 -61.69(15) 7 .
N1 Co1 N4 C7 120.65(16) . .
N3 Co1 N4 C7 -150.11(16) . .
N2 Co1 N4 C7 29.44(15) . .
O1 Co1 N4 C13 24(3) . .
O2 Co1 N4 C13 57.83(17) 7 .
N1 Co1 N4 C13 -119.83(17) . .
N3 Co1 N4 C13 -30.59(17) . .
N2 Co1 N4 C13 148.96(17) . .
O1 Co1 N4 C6 145(3) . .
O2 Co1 N4 C6 178.27(17) 7 .
N1 Co1 N4 C6 0.62(17) . .
N3 Co1 N4 C6 89.86(17) . .
N2 Co1 N4 C6 -90.59(17) . .
C5 N1 C1 C2 0.9(4) . .
Co1 N1 C1 C2 -172.6(2) . .
N1 C1 C2 C3 0.1(4) . .
C1 C2 C3 C4 -0.9(5) . .
C2 C3 C4 C5 0.8(5) . .
C1 N1 C5 C4 -1.1(4) . .
Co1 N1 C5 C4 173.1(2) . .
C1 N1 C5 C6 178.9(2) . .
Co1 N1 C5 C6 -6.9(3) . .
C3 C4 C5 N1 0.2(4) . .
C3 C4 C5 C6 -179.7(3) . .
N1 C5 C6 N4 7.3(3) . .
C4 C5 C6 N4 -172.7(3) . .
C7 N4 C6 C5 -120.9(2) . .
C13 N4 C6 C5 112.4(2) . .
Co1 N4 C6 C5 -4.2(3) . .
C13 N4 C7 C8 -152.9(2) . .
C6 N4 C7 C8 80.8(3) . .
Co1 N4 C7 C8 -37.9(2) . .
C12 N2 C8 C9 -0.2(4) . .
Co1 N2 C8 C9 176.6(2) . .
C12 N2 C8 C7 178.7(2) . .
Co1 N2 C8 C7 -4.5(3) . .
N4 C7 C8 N2 28.6(3) . .
N4 C7 C8 C9 -152.6(2) . .
N2 C8 C9 C10 0.5(4) . .
C7 C8 C9 C10 -178.3(3) . .
C8 C9 C10 C11 -0.1(4) . .
C9 C10 C11 C12 -0.5(5) . .
C8 N2 C12 C11 -0.4(4) . .
Co1 N2 C12 C11 -176.8(2) . .
C10 C11 C12 N2 0.8(4) . .
C7 N4 C13 C14 153.2(2) . .
C6 N4 C13 C14 -80.8(3) . .
Co1 N4 C13 C14 38.0(2) . .
C18 N3 C14 C15 -1.6(4) . .
Co1 N3 C14 C15 -179.1(2) . .
C18 N3 C14 C13 179.5(2) . .
Co1 N3 C14 C13 2.0(3) . .
N4 C13 C14 N3 -27.1(3) . .
N4 C13 C14 C15 154.1(2) . .
N3 C14 C15 C16 1.4(4) . .
C13 C14 C15 C16 -179.8(3) . .
C14 C15 C16 C17 -0.4(4) . .
C15 C16 C17 C18 -0.3(4) . .
C14 N3 C18 C17 0.8(4) . .
Co1 N3 C18 C17 177.97(19) . .
C16 C17 C18 N3 0.1(4) . .
Co1 O1 C19 C20 -170.26(19) . .
Co1 O1 C19 C21 10.3(2) . 7
O1 C19 C20 C21 -178.4(2) . .
C21 C19 C20 C21 1.0(4) 7 .
O1 C19 C20 Cl1 -0.8(3) . .
C21 C19 C20 Cl1 178.61(17) 7 .
Co1 O2 C21 C20 -172.04(19) 7 .
Co1 O2 C21 C19 7.8(2) 7 7
C19 C20 C21 O2 178.8(2) . .
Cl1 C20 C21 O2 1.2(3) . .
C19 C20 C21 C19 -1.0(4) . 7
Cl1 C20 C21 C19 -178.60(17) . 7
